data_4071642
loop_
_publ_author_name
'Banide, Emilie V.'
'Ortin, Yannick'
'Chamiot, B\'en\'edicte'
'Cassidy, Andrew'
'Niehaus, Jan'
'Moore, Angela'
'Seward, Corey M.'
'M\"uller-Bunz, Helge'
'McGlinchey, Michael J.'

_publ_section_title
;
 Syntheses, Structures, and Dimerizations of Ferrocenyl- and
 Fluorenylideneallenes: Push&#x2212;Pull Multiple Bonds?
;
_journal_issue 16
_journal_name_full Organometallics
_journal_page_first 4173
_journal_paper_doi 10.1021/om800293m
_journal_volume 27
_journal_year 2008
_chemical_formula_moiety 'C25 H18 Fe O'
_chemical_formula_sum 'C25 H18 Fe O'
_chemical_formula_weight 390.24
_chemical_name_systematic
; 
 ? 
;
_space_group_IT_number 2
_symmetry_cell_setting triclinic
_symmetry_space_group_name_Hall '-P 1'
_symmetry_space_group_name_H-M 'P -1'
_atom_sites_solution_hydrogens difmap
_atom_sites_solution_primary direct
_atom_sites_solution_secondary difmap
_audit_creation_method SHELXL-97
_cell_angle_alpha 70.257(1)
_cell_angle_beta 76.117(1)
_cell_angle_gamma 70.514(1)
_cell_formula_units_Z 4
_cell_length_a 11.1696(7)
_cell_length_b 12.1768(7)
_cell_length_c 14.8291(9)
_cell_measurement_reflns_used 9261
_cell_measurement_temperature 100(2)
_cell_measurement_theta_max 29.42
_cell_measurement_theta_min 2.22
_cell_volume 1771.11(19)
_computing_cell_refinement 'Bruker SAINT'
_computing_data_collection 'Bruker SMART'
_computing_data_reduction 'Bruker SAINT'
_computing_molecular_graphics 'Bruker SHELXTL'
_computing_publication_material 'Bruker SHELXTL'
_computing_structure_refinement 'SHELXL-97 (Sheldrick, 1997)'
_computing_structure_solution 'SHELXS-97 (Sheldrick, 1990)'
_diffrn_ambient_temperature 100(2)
_diffrn_measured_fraction_theta_full 0.996
_diffrn_measured_fraction_theta_max 0.924
_diffrn_measurement_device_type 'CCD area detector'
_diffrn_measurement_method 'phi and omega scans'
_diffrn_radiation_monochromator graphite
_diffrn_radiation_source 'fine-focus sealed tube'
_diffrn_radiation_type MoK\a
_diffrn_radiation_wavelength 0.71073
_diffrn_reflns_av_R_equivalents 0.0230
_diffrn_reflns_av_sigmaI/netI 0.0211
_diffrn_reflns_limit_h_max 15
_diffrn_reflns_limit_h_min -15
_diffrn_reflns_limit_k_max 16
_diffrn_reflns_limit_k_min -16
_diffrn_reflns_limit_l_max 20
_diffrn_reflns_limit_l_min -20
_diffrn_reflns_number 32458
_diffrn_reflns_theta_full 28.00
_diffrn_reflns_theta_max 29.48
_diffrn_reflns_theta_min 2.25
_exptl_absorpt_coefficient_mu 0.863
_exptl_absorpt_correction_T_max 0.8815
_exptl_absorpt_correction_T_min 0.5877
_exptl_absorpt_correction_type multi-scan
_exptl_absorpt_process_details SADABS
_exptl_crystal_colour red
_exptl_crystal_density_diffrn 1.464
_exptl_crystal_density_method 'not measured'
_exptl_crystal_description plate
_exptl_crystal_F_000 808
_exptl_crystal_size_max 0.50
_exptl_crystal_size_mid 0.50
_exptl_crystal_size_min 0.15
_refine_diff_density_max 0.900
_refine_diff_density_min -0.325
_refine_diff_density_rms 0.087
_refine_ls_extinction_method none
_refine_ls_goodness_of_fit_ref 1.058
_refine_ls_hydrogen_treatment refall
_refine_ls_matrix_type full
_refine_ls_number_parameters 631
_refine_ls_number_reflns 9113
_refine_ls_number_restraints 0
_refine_ls_restrained_S_all 1.058
_refine_ls_R_factor_all 0.0399
_refine_ls_R_factor_gt 0.0360
_refine_ls_shift/su_max 0.003
_refine_ls_shift/su_mean 0.000
_refine_ls_structure_factor_coef Fsqd
_refine_ls_weighting_details 'calc w=1/[\s^2^(Fo^2^)+(0.0619P)^2^+0.7839P] where P=(Fo^2^+2Fc^2^)/3'
_refine_ls_weighting_scheme calc
_refine_ls_wR_factor_gt 0.0957
_refine_ls_wR_factor_ref 0.0988
_reflns_number_gt 8236
_reflns_number_total 9113
_reflns_threshold_expression >2sigma(I)
_cod_data_source_file om800293m-file002.cif
_cod_data_source_block mjm11
_cod_depositor_comments
;
The following automatic conversions were performed:

'_symmetry_cell_setting' value 'Triclinic' changed to 'triclinic'
according to /home/saulius/struct/CIF-dictionaries/cif_core.dic
dictionary named 'cif_core.dic' version 2.4.1 from 2010-06-29.

Automatic conversion script
Id: cif_fix_values 1715 2011-07-08 13:25:40Z adriana 
;
_cod_database_code 4071642

loop_
_symmetry_equiv_pos_as_xyz
'x, y, z'
'-x, -y, -z'

loop_
_atom_site_label
_atom_site_type_symbol
_atom_site_fract_x
_atom_site_fract_y
_atom_site_fract_z
_atom_site_U_iso_or_equiv
_atom_site_adp_type
_atom_site_occupancy
_atom_site_symmetry_multiplicity
_atom_site_calc_flag
C1 C 0.61198(16) 0.86906(16) 1.09412(13) 0.0246(3) Uani 1 1 d
H1 H 0.584(2) 0.950(2) 1.0541(16) 0.031(5) Uiso 1 1 d
C2 C 0.53347(17) 0.81332(18) 1.17200(13) 0.0288(4) Uani 1 1 d
H2 H 0.449(3) 0.859(2) 1.1886(19) 0.046(7) Uiso 1 1 d
C3 C 0.58052(17) 0.69376(19) 1.22577(13) 0.0304(4) Uani 1 1 d
H3 H 0.525(2) 0.656(2) 1.2826(17) 0.034(6) Uiso 1 1 d
C4 C 0.70624(17) 0.62684(17) 1.20285(12) 0.0265(3) Uani 1 1 d
H4 H 0.739(2) 0.547(2) 1.2372(16) 0.030(5) Uiso 1 1 d
C4A C 0.78531(15) 0.68253(15) 1.12563(11) 0.0210(3) Uani 1 1 d
C4B C 0.92015(15) 0.63749(14) 1.08531(11) 0.0205(3) Uani 1 1 d
C5 C 1.01021(16) 0.52567(16) 1.11290(12) 0.0254(3) Uani 1 1 d
H5 H 0.988(2) 0.4633(19) 1.1645(16) 0.027(5) Uiso 1 1 d
C6 C 1.13361(17) 0.50943(16) 1.06194(13) 0.0279(3) Uani 1 1 d
H6 H 1.194(2) 0.436(2) 1.0783(18) 0.042(6) Uiso 1 1 d
C7 C 1.16733(16) 0.60282(17) 0.98547(13) 0.0279(3) Uani 1 1 d
H7 H 1.249(2) 0.592(2) 0.9544(18) 0.043(7) Uiso 1 1 d
C8 C 1.07679(16) 0.71427(16) 0.95641(12) 0.0235(3) Uani 1 1 d
H8 H 1.100(2) 0.776(2) 0.9058(16) 0.029(5) Uiso 1 1 d
C8A C 0.95361(15) 0.73003(14) 1.00643(11) 0.0192(3) Uani 1 1 d
C9 C 0.83813(15) 0.84048(14) 0.98742(11) 0.0185(3) Uani 1 1 d
O1 O 0.86247(12) 0.95142(10) 0.98148(9) 0.0222(2) Uani 1 1 d
H1O H 0.877(2) 0.942(2) 1.0276(18) 0.034(6) Uiso 1 1 d
C9A C 0.73679(15) 0.80280(14) 1.07211(11) 0.0200(3) Uani 1 1 d
C10 C 0.79288(15) 0.85631(13) 0.89688(11) 0.0190(3) Uani 1 1 d
C11 C 0.74582(14) 0.85427(13) 0.83313(11) 0.0184(3) Uani 1 1 d
Fe1 Fe 0.539826(19) 0.778680(18) 0.779338(14) 0.01447(7) Uani 1 1 d
C12 C 0.69191(14) 0.84729(13) 0.75798(10) 0.0163(3) Uani 1 1 d
C13 C 0.58829(15) 0.93703(13) 0.71040(11) 0.0180(3) Uani 1 1 d
H13 H 0.5429(19) 1.0106(18) 0.7247(14) 0.021(5) Uiso 1 1 d
C14 C 0.56410(15) 0.89071(14) 0.64193(11) 0.0197(3) Uani 1 1 d
H14 H 0.501(2) 0.9314(19) 0.6004(15) 0.026(5) Uiso 1 1 d
C15 C 0.64985(15) 0.77443(15) 0.64750(11) 0.0200(3) Uani 1 1 d
H15 H 0.654(2) 0.7243(18) 0.6105(15) 0.022(5) Uiso 1 1 d
C16 C 0.72951(14) 0.74565(14) 0.71905(11) 0.0176(3) Uani 1 1 d
H16 H 0.796(2) 0.6754(18) 0.7357(14) 0.020(5) Uiso 1 1 d
C17 C 0.48297(17) 0.72755(16) 0.92602(12) 0.0249(3) Uani 1 1 d
H17 H 0.520(2) 0.734(2) 0.9709(17) 0.031(6) Uiso 1 1 d
C18 C 0.38105(16) 0.81898(16) 0.87899(12) 0.0247(3) Uani 1 1 d
H18 H 0.340(2) 0.893(2) 0.8924(15) 0.028(5) Uiso 1 1 d
C19 C 0.35225(15) 0.77466(15) 0.81135(12) 0.0227(3) Uani 1 1 d
H19 H 0.289(2) 0.816(2) 0.7663(16) 0.030(5) Uiso 1 1 d
C20 C 0.43609(15) 0.65535(14) 0.81738(12) 0.0216(3) Uani 1 1 d
H20 H 0.437(2) 0.6043(19) 0.7781(15) 0.027(5) Uiso 1 1 d
C21 C 0.51679(15) 0.62639(15) 0.88844(12) 0.0221(3) Uani 1 1 d
H21 H 0.583(2) 0.5507(19) 0.9070(15) 0.026(5) Uiso 1 1 d
Fe2 Fe 0.823429(19) 1.233480(18) 0.442466(14) 0.01417(6) Uani 1 1 d
C26 C 0.96762(14) 1.15212(13) 0.35053(10) 0.0147(3) Uani 1 1 d
C27 C 0.91267(15) 1.27715(13) 0.30319(10) 0.0172(3) Uani 1 1 d
H27 H 0.869(2) 1.3043(19) 0.2471(15) 0.025(5) Uiso 1 1 d
C28 C 0.92925(15) 1.34861(13) 0.35579(11) 0.0194(3) Uani 1 1 d
H28 H 0.8993(19) 1.4366(18) 0.3407(14) 0.020(5) Uiso 1 1 d
C29 C 0.99298(15) 1.26856(14) 0.43586(11) 0.0179(3) Uani 1 1 d
H29 H 1.011(2) 1.2883(19) 0.4845(15) 0.026(5) Uiso 1 1 d
C30 C 1.01669(14) 1.14739(13) 0.43321(10) 0.0158(3) Uani 1 1 d
H30 H 1.0552(19) 1.0752(18) 0.4798(14) 0.020(5) Uiso 1 1 d
C31 C 0.97113(14) 1.05291(13) 0.31782(10) 0.0157(3) Uani 1 1 d
C32 C 0.97420(14) 0.97424(13) 0.28530(10) 0.0159(3) Uani 1 1 d
C33 C 0.96586(14) 0.88541(12) 0.24094(10) 0.0150(3) Uani 1 1 d
O2 O 0.93643(11) 0.94904(10) 0.14438(8) 0.0187(2) Uani 1 1 d
H2O H 0.986(2) 0.982(2) 0.1169(17) 0.028(6) Uiso 1 1 d
C34 C 0.86278(14) 0.82328(13) 0.30313(10) 0.0158(3) Uani 1 1 d
C35 C 0.91944(14) 0.70036(13) 0.34576(10) 0.0163(3) Uani 1 1 d
C36 C 0.84606(15) 0.62770(13) 0.41219(11) 0.0190(3) Uani 1 1 d
H36 H 0.887(2) 0.543(2) 0.4420(15) 0.028(5) Uiso 1 1 d
C37 C 0.71454(16) 0.67880(15) 0.43220(11) 0.0209(3) Uani 1 1 d
H37 H 0.665(2) 0.6308(19) 0.4737(15) 0.024(5) Uiso 1 1 d
C38 C 0.65807(16) 0.80033(15) 0.38815(12) 0.0223(3) Uani 1 1 d
H38 H 0.570(2) 0.8316(19) 0.4016(15) 0.028(5) Uiso 1 1 d
C39 C 0.73225(15) 0.87439(14) 0.32384(11) 0.0200(3) Uani 1 1 d
H39 H 0.6921(19) 0.9569(18) 0.2935(14) 0.020(5) Uiso 1 1 d
C40 C 1.08509(14) 0.77715(13) 0.24385(10) 0.0162(3) Uani 1 1 d
C41 C 1.05664(14) 0.67107(13) 0.30680(10) 0.0168(3) Uani 1 1 d
C42 C 1.15024(15) 0.56033(14) 0.31942(12) 0.0203(3) Uani 1 1 d
H42 H 1.1321(19) 0.4904(18) 0.3598(14) 0.021(5) Uiso 1 1 d
C43 C 1.27121(16) 0.55694(15) 0.26484(13) 0.0240(3) Uani 1 1 d
H43 H 1.337(2) 0.483(2) 0.2694(15) 0.029(5) Uiso 1 1 d
C44 C 1.29762(16) 0.66157(15) 0.19988(12) 0.0237(3) Uani 1 1 d
H44 H 1.375(2) 0.658(2) 0.1612(16) 0.032(6) Uiso 1 1 d
C45 C 1.20495(15) 0.77432(14) 0.18944(11) 0.0207(3) Uani 1 1 d
H45 H 1.2234(19) 0.8458(18) 0.1467(14) 0.021(5) Uiso 1 1 d
C46 C 0.69419(16) 1.13317(16) 0.49763(13) 0.0246(3) Uani 1 1 d
H46 H 0.706(2) 1.057(2) 0.4845(17) 0.035(6) Uiso 1 1 d
C47 C 0.63589(15) 1.24980(17) 0.43904(12) 0.0252(3) Uani 1 1 d
H47 H 0.599(2) 1.267(2) 0.3831(17) 0.035(6) Uiso 1 1 d
C48 C 0.64337(16) 1.33802(16) 0.47904(13) 0.0278(3) Uani 1 1 d
H48 H 0.613(2) 1.425(2) 0.4525(18) 0.042(6) Uiso 1 1 d
C49 C 0.70606(16) 1.27583(18) 0.56251(13) 0.0276(3) Uani 1 1 d
H49 H 0.724(2) 1.3108(18) 0.6018(15) 0.024(5) Uiso 1 1 d
C50 C 0.73698(16) 1.14921(17) 0.57398(12) 0.0256(3) Uani 1 1 d
H50 H 0.779(2) 1.084(2) 0.6248(17) 0.033(6) Uiso 1 1 d

loop_
_atom_site_aniso_label
_atom_site_aniso_U_11
_atom_site_aniso_U_22
_atom_site_aniso_U_33
_atom_site_aniso_U_23
_atom_site_aniso_U_13
_atom_site_aniso_U_12
C1 0.0243(8) 0.0283(8) 0.0270(8) -0.0126(7) -0.0074(6) -0.0073(6)
C2 0.0214(8) 0.0415(10) 0.0309(9) -0.0201(8) -0.0010(7) -0.0100(7)
C3 0.0251(8) 0.0481(11) 0.0234(8) -0.0114(8) 0.0020(6) -0.0193(8)
C4 0.0253(8) 0.0332(9) 0.0206(7) 0.0003(7) -0.0043(6) -0.0149(7)
C4A 0.0208(7) 0.0284(8) 0.0169(7) -0.0033(6) -0.0046(6) -0.0124(6)
C4B 0.0201(7) 0.0255(7) 0.0169(7) -0.0006(6) -0.0044(5) -0.0120(6)
C5 0.0242(8) 0.0264(8) 0.0217(7) 0.0045(6) -0.0059(6) -0.0117(6)
C6 0.0222(8) 0.0278(8) 0.0280(8) 0.0014(7) -0.0084(6) -0.0059(7)
C7 0.0182(7) 0.0345(9) 0.0271(8) -0.0018(7) -0.0020(6) -0.0101(7)
C8 0.0230(8) 0.0275(8) 0.0191(7) 0.0014(6) -0.0034(6) -0.0139(6)
C8A 0.0206(7) 0.0231(7) 0.0166(6) -0.0018(6) -0.0059(5) -0.0111(6)
C9 0.0229(7) 0.0200(7) 0.0167(6) -0.0028(5) -0.0054(5) -0.0118(6)
O1 0.0320(6) 0.0227(5) 0.0185(5) -0.0024(4) -0.0101(5) -0.0149(5)
C9A 0.0218(7) 0.0265(7) 0.0178(7) -0.0068(6) -0.0045(6) -0.0126(6)
C10 0.0198(7) 0.0195(7) 0.0196(7) -0.0038(5) -0.0053(5) -0.0078(5)
C11 0.0190(7) 0.0190(7) 0.0188(7) -0.0026(5) -0.0037(5) -0.0094(5)
Fe1 0.01318(11) 0.01653(11) 0.01496(11) -0.00408(8) -0.00166(7) -0.00632(8)
C12 0.0164(6) 0.0197(6) 0.0150(6) -0.0036(5) -0.0018(5) -0.0093(5)
C13 0.0194(7) 0.0179(7) 0.0185(7) -0.0030(5) -0.0044(5) -0.0084(6)
C14 0.0206(7) 0.0263(7) 0.0146(6) -0.0011(6) -0.0057(5) -0.0119(6)
C15 0.0216(7) 0.0285(8) 0.0157(6) -0.0085(6) 0.0008(5) -0.0144(6)
C16 0.0148(6) 0.0214(7) 0.0179(7) -0.0067(5) -0.0008(5) -0.0065(5)
C17 0.0259(8) 0.0334(9) 0.0169(7) -0.0052(6) 0.0015(6) -0.0154(7)
C18 0.0203(7) 0.0263(8) 0.0265(8) -0.0099(7) 0.0054(6) -0.0090(6)
C19 0.0147(7) 0.0239(7) 0.0282(8) -0.0044(6) -0.0007(6) -0.0084(6)
C20 0.0193(7) 0.0225(7) 0.0249(7) -0.0056(6) 0.0004(6) -0.0117(6)
C21 0.0193(7) 0.0227(7) 0.0212(7) -0.0004(6) -0.0009(6) -0.0090(6)
Fe2 0.01424(11) 0.01571(11) 0.01426(11) -0.00483(8) -0.00171(7) -0.00589(8)
C26 0.0161(6) 0.0156(6) 0.0144(6) -0.0044(5) -0.0008(5) -0.0077(5)
C27 0.0222(7) 0.0155(6) 0.0146(6) -0.0029(5) -0.0026(5) -0.0074(5)
C28 0.0244(7) 0.0158(6) 0.0196(7) -0.0047(5) -0.0011(6) -0.0092(6)
C29 0.0198(7) 0.0211(7) 0.0183(7) -0.0078(6) -0.0013(5) -0.0111(6)
C30 0.0150(6) 0.0183(6) 0.0166(6) -0.0052(5) -0.0023(5) -0.0074(5)
C31 0.0163(6) 0.0156(6) 0.0151(6) -0.0025(5) -0.0031(5) -0.0055(5)
C32 0.0178(7) 0.0155(6) 0.0149(6) -0.0026(5) -0.0046(5) -0.0054(5)
C33 0.0182(6) 0.0145(6) 0.0142(6) -0.0038(5) -0.0045(5) -0.0058(5)
O2 0.0250(6) 0.0205(5) 0.0140(5) -0.0016(4) -0.0072(4) -0.0107(4)
C34 0.0191(7) 0.0170(6) 0.0149(6) -0.0056(5) -0.0039(5) -0.0073(5)
C35 0.0202(7) 0.0170(6) 0.0156(6) -0.0066(5) -0.0038(5) -0.0072(5)
C36 0.0253(8) 0.0167(6) 0.0179(7) -0.0057(5) -0.0036(6) -0.0083(6)
C37 0.0235(7) 0.0245(7) 0.0188(7) -0.0063(6) -0.0010(6) -0.0129(6)
C38 0.0179(7) 0.0275(8) 0.0229(7) -0.0081(6) -0.0027(6) -0.0074(6)
C39 0.0197(7) 0.0192(7) 0.0207(7) -0.0050(6) -0.0046(6) -0.0045(6)
C40 0.0186(7) 0.0156(6) 0.0168(6) -0.0063(5) -0.0044(5) -0.0047(5)
C41 0.0204(7) 0.0161(6) 0.0168(6) -0.0067(5) -0.0033(5) -0.0063(5)
C42 0.0232(7) 0.0152(6) 0.0231(7) -0.0057(6) -0.0037(6) -0.0055(6)
C43 0.0225(8) 0.0190(7) 0.0308(8) -0.0113(6) -0.0041(6) -0.0017(6)
C44 0.0188(7) 0.0259(8) 0.0277(8) -0.0124(6) 0.0014(6) -0.0062(6)
C45 0.0214(7) 0.0203(7) 0.0216(7) -0.0058(6) -0.0019(6) -0.0083(6)
C46 0.0186(7) 0.0292(8) 0.0292(8) -0.0091(7) 0.0020(6) -0.0135(6)
C47 0.0158(7) 0.0365(9) 0.0243(8) -0.0090(7) -0.0033(6) -0.0077(6)
C48 0.0194(8) 0.0274(8) 0.0329(9) -0.0113(7) 0.0012(6) -0.0024(6)
C49 0.0206(8) 0.0425(10) 0.0252(8) -0.0197(7) 0.0051(6) -0.0114(7)
C50 0.0183(7) 0.0363(9) 0.0185(7) -0.0018(7) 0.0005(6) -0.0113(6)

loop_
_atom_type_symbol
_atom_type_description
_atom_type_scat_dispersion_real
_atom_type_scat_dispersion_imag
_atom_type_scat_source
C C 0.0033 0.0016 'International Tables Vol C Tables 4.2.6.8 and 6.1.1.4'
H H 0.0000 0.0000 'International Tables Vol C Tables 4.2.6.8 and 6.1.1.4'
O O 0.0106 0.0060 'International Tables Vol C Tables 4.2.6.8 and 6.1.1.4'
Fe Fe 0.3463 0.8444 'International Tables Vol C Tables 4.2.6.8 and 6.1.1.4'

loop_
_geom_angle_atom_site_label_1
_geom_angle_atom_site_label_2
_geom_angle_atom_site_label_3
_geom_angle
C9A C1 C2 118.39(16)
C9A C1 H1 118.1(14)
C2 C1 H1 123.5(14)
C3 C2 C1 120.39(17)
C3 C2 H2 121.1(16)
C1 C2 H2 118.5(16)
C2 C3 C4 121.06(16)
C2 C3 H3 119.9(13)
C4 C3 H3 119.0(13)
C4A C4 C3 118.72(17)
C4A C4 H4 119.2(14)
C3 C4 H4 122.1(14)
C4 C4A C9A 119.64(16)
C4 C4A C4B 131.44(15)
C9A C4A C4B 108.92(13)
C5 C4B C8A 120.20(15)
C5 C4B C4A 131.26(14)
C8A C4B C4A 108.54(14)
C6 C5 C4B 118.63(15)
C6 C5 H5 120.8(13)
C4B C5 H5 120.6(13)
C5 C6 C7 120.91(16)
C5 C6 H6 119.7(16)
C7 C6 H6 119.3(16)
C6 C7 C8 120.65(16)
C6 C7 H7 120.3(16)
C8 C7 H7 119.1(16)
C8A C8 C7 118.45(15)
C8A C8 H8 121.7(14)
C7 C8 H8 119.9(14)
C8 C8A C4B 121.12(15)
C8 C8A C9 128.41(14)
C4B C8A C9 110.46(13)
O1 C9 C10 108.27(12)
O1 C9 C8A 113.55(12)
C10 C9 C8A 110.91(13)
O1 C9 C9A 114.10(13)
C10 C9 C9A 107.92(12)
C8A C9 C9A 101.91(12)
C9 O1 H1O 104(2)
C1 C9A C4A 121.79(15)
C1 C9A C9 128.23(15)
C4A C9A C9 109.87(14)
C11 C10 C9 168.73(16)
C10 C11 C12 177.96(16)
C13 Fe1 C14 40.95(6)
C13 Fe1 C20 158.12(6)
C14 Fe1 C20 122.94(6)
C13 Fe1 C19 121.30(6)
C14 Fe1 C19 107.39(6)
C20 Fe1 C19 40.83(6)
C13 Fe1 C12 41.11(6)
C14 Fe1 C12 68.71(6)
C20 Fe1 C12 159.92(6)
C19 Fe1 C12 157.35(7)
C13 Fe1 C15 68.47(6)
C14 Fe1 C15 40.19(6)
C20 Fe1 C15 108.79(6)
C19 Fe1 C15 123.81(7)
C12 Fe1 C15 68.49(6)
C13 Fe1 C17 122.05(7)
C14 Fe1 C17 158.84(7)
C20 Fe1 C17 68.43(7)
C19 Fe1 C17 68.53(7)
C12 Fe1 C17 106.63(6)
C15 Fe1 C17 159.15(7)
C13 Fe1 C21 158.82(6)
C14 Fe1 C21 159.19(7)
C20 Fe1 C21 40.77(6)
C19 Fe1 C21 68.63(6)
C12 Fe1 C21 122.96(6)
C15 Fe1 C21 123.84(7)
C17 Fe1 C21 40.55(7)
C13 Fe1 C16 69.05(6)
C14 Fe1 C16 68.41(6)
C20 Fe1 C16 123.98(6)
C19 Fe1 C16 160.23(6)
C12 Fe1 C16 40.98(6)
C15 Fe1 C16 40.67(6)
C17 Fe1 C16 122.45(7)
C21 Fe1 C16 108.02(6)
C13 Fe1 C18 106.03(7)
C14 Fe1 C18 122.81(7)
C20 Fe1 C18 68.48(7)
C19 Fe1 C18 40.72(7)
C12 Fe1 C18 121.29(6)
C15 Fe1 C18 159.37(7)
C17 Fe1 C18 40.64(7)
C21 Fe1 C18 68.37(7)
C16 Fe1 C18 157.90(7)
C11 C12 C13 126.77(14)
C11 C12 C16 125.42(14)
C13 C12 C16 107.78(13)
C11 C12 Fe1 124.92(10)
C13 C12 Fe1 69.09(8)
C16 C12 Fe1 69.71(8)
C14 C13 C12 107.59(13)
C14 C13 Fe1 69.85(8)
C12 C13 Fe1 69.80(8)
C14 C13 H13 127.1(12)
C12 C13 H13 125.2(12)
Fe1 C13 H13 123.4(12)
C15 C14 C13 108.38(13)
C15 C14 Fe1 70.07(9)
C13 C14 Fe1 69.20(8)
C15 C14 H14 126.1(13)
C13 C14 H14 125.5(13)
Fe1 C14 H14 126.4(13)
C14 C15 C16 108.82(13)
C14 C15 Fe1 69.73(9)
C16 C15 Fe1 69.73(8)
C14 C15 H15 125.6(13)
C16 C15 H15 125.5(13)
Fe1 C15 H15 126.5(13)
C15 C16 C12 107.42(13)
C15 C16 Fe1 69.60(9)
C12 C16 Fe1 69.31(8)
C15 C16 H16 126.3(12)
C12 C16 H16 126.2(12)
Fe1 C16 H16 128.1(12)
C21 C17 C18 108.25(15)
C21 C17 Fe1 69.78(9)
C18 C17 Fe1 69.80(9)
C21 C17 H17 126.6(14)
C18 C17 H17 125.1(14)
Fe1 C17 H17 125.2(15)
C17 C18 C19 107.98(15)
C17 C18 Fe1 69.56(9)
C19 C18 Fe1 69.38(9)
C17 C18 H18 125.2(13)
C19 C18 H18 126.8(13)
Fe1 C18 H18 128.3(13)
C18 C19 C20 107.83(15)
C18 C19 Fe1 69.90(9)
C20 C19 Fe1 69.56(9)
C18 C19 H19 128.8(13)
C20 C19 H19 123.3(13)
Fe1 C19 H19 125.0(13)
C21 C20 C19 108.05(14)
C21 C20 Fe1 69.83(9)
C19 C20 Fe1 69.60(9)
C21 C20 H20 127.1(12)
C19 C20 H20 124.9(12)
Fe1 C20 H20 125.4(13)
C17 C21 C20 107.89(14)
C17 C21 Fe1 69.67(9)
C20 C21 Fe1 69.40(9)
C17 C21 H21 126.9(13)
C20 C21 H21 125.2(13)
Fe1 C21 H21 126.4(13)
C27 Fe2 C28 40.89(6)
C27 Fe2 C46 127.32(6)
C28 Fe2 C46 164.87(7)
C27 Fe2 C50 165.00(7)
C28 Fe2 C50 152.85(7)
C46 Fe2 C50 40.64(7)
C27 Fe2 C48 119.30(7)
C28 Fe2 C48 107.38(7)
C46 Fe2 C48 68.36(7)
C50 Fe2 C48 68.23(7)
C27 Fe2 C47 108.18(7)
C28 Fe2 C47 126.89(7)
C46 Fe2 C47 40.60(7)
C50 Fe2 C47 68.28(7)
C48 Fe2 C47 40.67(7)
C27 Fe2 C29 68.73(6)
C28 Fe2 C29 40.72(6)
C46 Fe2 C29 153.47(7)
C50 Fe2 C29 118.76(6)
C48 Fe2 C29 126.06(7)
C47 Fe2 C29 164.09(7)
C27 Fe2 C49 153.20(7)
C28 Fe2 C49 118.46(7)
C46 Fe2 C49 68.46(7)
C50 Fe2 C49 40.60(8)
C48 Fe2 C49 40.64(7)
C47 Fe2 C49 68.45(7)
C29 Fe2 C49 106.85(6)
C27 Fe2 C30 68.81(6)
C28 Fe2 C30 68.48(6)
C46 Fe2 C30 119.75(6)
C50 Fe2 C30 107.69(6)
C48 Fe2 C30 163.45(7)
C47 Fe2 C30 154.39(7)
C29 Fe2 C30 40.54(6)
C49 Fe2 C30 125.96(7)
C27 Fe2 C26 40.89(6)
C28 Fe2 C26 68.63(6)
C46 Fe2 C26 108.47(6)
C50 Fe2 C26 127.10(7)
C48 Fe2 C26 154.19(7)
C47 Fe2 C26 120.08(6)
C29 Fe2 C26 68.53(6)
C49 Fe2 C26 164.16(7)
C30 Fe2 C26 40.88(5)
C27 C26 C31 124.25(13)
C27 C26 C30 107.66(12)
C31 C26 C30 128.09(13)
C27 C26 Fe2 68.98(8)
C31 C26 Fe2 127.13(10)
C30 C26 Fe2 69.51(8)
C28 C27 C26 107.92(13)
C28 C27 Fe2 69.63(8)
C26 C27 Fe2 70.13(8)
C28 C27 H27 128.3(12)
C26 C27 H27 123.7(12)
Fe2 C27 H27 123.8(13)
C29 C28 C27 108.20(13)
C29 C28 Fe2 69.89(8)
C27 C28 Fe2 69.48(8)
C29 C28 H28 126.1(12)
C27 C28 H28 125.7(12)
Fe2 C28 H28 124.7(12)
C30 C29 C28 108.24(13)
C30 C29 Fe2 69.93(8)
C28 C29 Fe2 69.39(9)
C30 C29 H29 123.9(13)
C28 C29 H29 127.7(13)
Fe2 C29 H29 122.9(13)
C29 C30 C26 107.99(13)
C29 C30 Fe2 69.53(9)
C26 C30 Fe2 69.61(8)
C29 C30 H30 126.1(12)
C26 C30 H30 125.8(12)
Fe2 C30 H30 124.4(12)
C32 C31 C26 176.32(15)
C31 C32 C33 174.11(15)
O2 C33 C32 108.19(11)
O2 C33 C40 112.63(12)
C32 C33 C40 113.48(12)
O2 C33 C34 111.65(11)
C32 C33 C34 109.32(12)
C40 C33 C34 101.46(11)
C33 O2 H2O 109.1(18)
C39 C34 C35 120.98(14)
C39 C34 C33 128.75(13)
C35 C34 C33 110.15(13)
C36 C35 C34 120.53(14)
C36 C35 C41 130.79(14)
C34 C35 C41 108.67(13)
C35 C36 C37 118.45(14)
C35 C36 H36 119.8(13)
C37 C36 H36 121.8(13)
C38 C37 C36 120.86(14)
C38 C37 H37 120.1(13)
C36 C37 H37 119.1(13)
C37 C38 C39 120.75(15)
C37 C38 H38 119.0(13)
C39 C38 H38 120.2(13)
C34 C39 C38 118.39(14)
C34 C39 H39 121.8(12)
C38 C39 H39 119.8(12)
C45 C40 C41 121.26(14)
C45 C40 C33 128.13(13)
C41 C40 C33 110.45(13)
C42 C41 C40 120.62(14)
C42 C41 C35 130.51(14)
C40 C41 C35 108.75(13)
C41 C42 C43 118.32(14)
C41 C42 H42 121.2(12)
C43 C42 H42 120.4(12)
C44 C43 C42 120.85(15)
C44 C43 H43 117.7(13)
C42 C43 H43 121.5(13)
C43 C44 C45 121.06(15)
C43 C44 H44 120.5(14)
C45 C44 H44 118.4(14)
C40 C45 C44 117.80(14)
C40 C45 H45 121.0(12)
C44 C45 H45 121.2(12)
C47 C46 C50 108.02(15)
C47 C46 Fe2 69.86(9)
C50 C46 Fe2 69.81(9)
C47 C46 H46 124.7(14)
C50 C46 H46 127.2(14)
Fe2 C46 H46 123.7(14)
C46 C47 C48 107.90(15)
C46 C47 Fe2 69.54(9)
C48 C47 Fe2 69.64(10)
C46 C47 H47 126.5(14)
C48 C47 H47 125.6(14)
Fe2 C47 H47 125.9(14)
C49 C48 C47 108.15(16)
C49 C48 Fe2 69.76(10)
C47 C48 Fe2 69.69(9)
C49 C48 H48 126.6(15)
C47 C48 H48 125.3(15)
Fe2 C48 H48 124.9(15)
C50 C49 C48 107.71(15)
C50 C49 Fe2 69.62(9)
C48 C49 Fe2 69.60(10)
C50 C49 H49 125.8(13)
C48 C49 H49 126.5(13)
Fe2 C49 H49 125.6(13)
C46 C50 C49 108.23(15)
C46 C50 Fe2 69.54(9)
C49 C50 Fe2 69.78(9)
C46 C50 H50 124.7(13)
C49 C50 H50 127.1(13)
Fe2 C50 H50 126.8(14)

loop_
_geom_bond_atom_site_label_1
_geom_bond_atom_site_label_2
_geom_bond_distance
C1 C9A 1.382(2)
C1 C2 1.395(3)
C1 H1 0.96(2)
C2 C3 1.392(3)
C2 H2 0.94(3)
C3 C4 1.395(3)
C3 H3 0.99(2)
C4 C4A 1.393(2)
C4 H4 0.93(2)
C4A C9A 1.400(2)
C4A C4B 1.471(2)
C4B C5 1.393(2)
C4B C8A 1.399(2)
C5 C6 1.389(2)
C5 H5 0.93(2)
C6 C7 1.389(2)
C6 H6 0.92(3)
C7 C8 1.396(2)
C7 H7 0.91(3)
C8 C8A 1.382(2)
C8 H8 0.92(2)
C8A C9 1.521(2)
C9 O1 1.4352(17)
C9 C10 1.477(2)
C9 C9A 1.531(2)
O1 H1O 0.70(2)
C10 C11 1.197(2)
C11 C12 1.425(2)
Fe1 C13 2.0384(15)
Fe1 C14 2.0469(15)
Fe1 C20 2.0471(15)
Fe1 C19 2.0476(16)
Fe1 C12 2.0479(14)
Fe1 C15 2.0514(15)
Fe1 C17 2.0514(16)
Fe1 C21 2.0529(15)
Fe1 C16 2.0532(15)
Fe1 C18 2.0546(16)
C12 C13 1.435(2)
C12 C16 1.436(2)
C13 C14 1.429(2)
C13 H13 0.94(2)
C14 C15 1.408(2)
C14 H14 0.94(2)
C15 C16 1.426(2)
C15 H15 0.93(2)
C16 H16 0.93(2)
C17 C21 1.422(2)
C17 C18 1.426(3)
C17 H17 0.90(2)
C18 C19 1.427(2)
C18 H18 0.93(2)
C19 C20 1.428(2)
C19 H19 0.98(2)
C20 C21 1.428(2)
C20 H20 0.98(2)
C21 H21 0.97(2)
Fe2 C27 2.0410(15)
Fe2 C28 2.0430(15)
Fe2 C46 2.0443(16)
Fe2 C50 2.0479(16)
Fe2 C48 2.0480(17)
Fe2 C47 2.0486(16)
Fe2 C29 2.0496(15)
Fe2 C49 2.0501(16)
Fe2 C30 2.0549(15)
Fe2 C26 2.0563(14)
C26 C27 1.431(2)
C26 C31 1.4323(19)
C26 C30 1.4356(19)
C27 C28 1.427(2)
C27 H27 0.97(2)
C28 C29 1.424(2)
C28 H28 0.972(19)
C29 C30 1.422(2)
C29 H29 0.92(2)
C30 H30 0.96(2)
C31 C32 1.197(2)
C32 C33 1.4794(19)
C33 O2 1.4370(17)
C33 C40 1.527(2)
C33 C34 1.533(2)
O2 H2O 0.75(2)
C34 C39 1.384(2)
C34 C35 1.400(2)
C35 C36 1.390(2)
C35 C41 1.469(2)
C36 C37 1.393(2)
C36 H36 0.97(2)
C37 C38 1.392(2)
C37 H37 0.91(2)
C38 C39 1.396(2)
C38 H38 0.93(2)
C39 H39 0.95(2)
C40 C45 1.384(2)
C40 C41 1.399(2)
C41 C42 1.389(2)
C42 C43 1.394(2)
C42 H42 0.91(2)
C43 C44 1.387(2)
C43 H43 0.95(2)
C44 C45 1.402(2)
C44 H44 0.91(2)
C45 H45 0.94(2)
C46 C47 1.420(2)
C46 C50 1.421(2)
C46 H46 0.98(2)
C47 C48 1.424(3)
C47 H47 0.94(2)
C48 C49 1.423(3)
C48 H48 0.96(3)
C49 C50 1.422(3)
C49 H49 0.92(2)
C50 H50 0.97(2)

loop_
_geom_hbond_atom_site_label_D
_geom_hbond_atom_site_label_H
_geom_hbond_atom_site_label_A
_geom_hbond_distance_DH
_geom_hbond_distance_HA
_geom_hbond_distance_DA
_geom_hbond_angle_DHA
_geom_hbond_site_symmetry_A
O2 H2O O1 0.75(2) 2.14(2) 2.8765(17) 167(2) 2_776
O1 H1O O2 0.70(2) 2.04(3) 2.7228(16) 166(3) 1_556

loop_
_geom_torsion_atom_site_label_1
_geom_torsion_atom_site_label_2
_geom_torsion_atom_site_label_3
_geom_torsion_atom_site_label_4
_geom_torsion
C9A C1 C2 C3 0.0(2)
C1 C2 C3 C4 -0.5(3)
C2 C3 C4 C4A 1.0(3)
C3 C4 C4A C9A -1.0(2)
C3 C4 C4A C4B 179.04(16)
C4 C4A C4B C5 -0.8(3)
C9A C4A C4B C5 179.24(16)
C4 C4A C4B C8A 179.34(17)
C9A C4A C4B C8A -0.59(17)
C8A C4B C5 C6 1.4(2)
C4A C4B C5 C6 -178.46(16)
C4B C5 C6 C7 0.5(3)
C5 C6 C7 C8 -1.7(3)
C6 C7 C8 C8A 1.0(3)
C7 C8 C8A C4B 0.9(2)
C7 C8 C8A C9 -178.24(15)
C5 C4B C8A C8 -2.1(2)
C4A C4B C8A C8 177.75(14)
C5 C4B C8A C9 177.18(14)
C4A C4B C8A C9 -2.96(17)
C8 C8A C9 O1 -52.6(2)
C4B C8A C9 O1 128.14(14)
C8 C8A C9 C10 69.5(2)
C4B C8A C9 C10 -109.68(14)
C8 C8A C9 C9A -175.80(15)
C4B C8A C9 C9A 4.97(15)
C2 C1 C9A C4A 0.0(2)
C2 C1 C9A C9 175.94(15)
C4 C4A C9A C1 0.5(2)
C4B C4A C9A C1 -179.53(14)
C4 C4A C9A C9 -176.07(14)
C4B C4A C9A C9 3.88(17)
O1 C9 C9A C1 55.6(2)
C10 C9 C9A C1 -64.79(19)
C8A C9 C9A C1 178.37(15)
O1 C9 C9A C4A -128.11(14)
C10 C9 C9A C4A 111.52(14)
C8A C9 C9A C4A -5.32(15)
O1 C9 C10 C11 -153.5(8)
C8A C9 C10 C11 81.3(9)
C9A C9 C10 C11 -29.5(9)
C13 Fe1 C12 C11 120.98(17)
C14 Fe1 C12 C11 159.14(15)
C20 Fe1 C12 C11 -71.5(2)
C19 Fe1 C12 C11 74.9(2)
C15 Fe1 C12 C11 -157.55(15)
C17 Fe1 C12 C11 0.98(15)
C21 Fe1 C12 C11 -40.31(15)
C16 Fe1 C12 C11 -119.69(16)
C18 Fe1 C12 C11 42.80(15)
C14 Fe1 C12 C13 38.16(9)
C20 Fe1 C12 C13 167.49(17)
C19 Fe1 C12 C13 -46.04(19)
C15 Fe1 C12 C13 81.47(9)
C17 Fe1 C12 C13 -120.00(9)
C21 Fe1 C12 C13 -161.29(9)
C16 Fe1 C12 C13 119.33(12)
C18 Fe1 C12 C13 -78.18(10)
C13 Fe1 C12 C16 -119.33(12)
C14 Fe1 C12 C16 -81.17(9)
C20 Fe1 C12 C16 48.2(2)
C19 Fe1 C12 C16 -165.37(15)
C15 Fe1 C12 C16 -37.86(9)
C17 Fe1 C12 C16 120.67(9)
C21 Fe1 C12 C16 79.39(10)
C18 Fe1 C12 C16 162.49(9)
C11 C12 C13 C14 -178.53(14)
C16 C12 C13 C14 -0.71(16)
Fe1 C12 C13 C14 -59.89(10)
C11 C12 C13 Fe1 -118.65(15)
C16 C12 C13 Fe1 59.17(10)
C20 Fe1 C13 C14 -49.9(2)
C19 Fe1 C13 C14 -80.37(11)
C12 Fe1 C13 C14 118.55(13)
C15 Fe1 C13 C14 37.03(9)
C17 Fe1 C13 C14 -163.21(10)
C21 Fe1 C13 C14 166.72(16)
C16 Fe1 C13 C14 80.80(10)
C18 Fe1 C13 C14 -121.94(10)
C14 Fe1 C13 C12 -118.55(13)
C20 Fe1 C13 C12 -168.48(15)
C19 Fe1 C13 C12 161.07(9)
C15 Fe1 C13 C12 -81.53(9)
C17 Fe1 C13 C12 78.24(11)
C21 Fe1 C13 C12 48.2(2)
C16 Fe1 C13 C12 -37.75(8)
C18 Fe1 C13 C12 119.51(9)
C12 C13 C14 C15 0.55(17)
Fe1 C13 C14 C15 -59.31(11)
C12 C13 C14 Fe1 59.86(10)
C13 Fe1 C14 C15 119.77(13)
C20 Fe1 C14 C15 -80.09(11)
C19 Fe1 C14 C15 -122.20(9)
C12 Fe1 C14 C15 81.46(9)
C17 Fe1 C14 C15 162.50(16)
C21 Fe1 C14 C15 -46.7(2)
C16 Fe1 C14 C15 37.28(9)
C18 Fe1 C14 C15 -164.21(9)
C20 Fe1 C14 C13 160.14(9)
C19 Fe1 C14 C13 118.03(10)
C12 Fe1 C14 C13 -38.31(9)
C15 Fe1 C14 C13 -119.77(13)
C17 Fe1 C14 C13 42.7(2)
C21 Fe1 C14 C13 -166.49(16)
C16 Fe1 C14 C13 -82.49(9)
C18 Fe1 C14 C13 76.02(11)
C13 C14 C15 C16 -0.17(17)
Fe1 C14 C15 C16 -58.94(11)
C13 C14 C15 Fe1 58.77(10)
C13 Fe1 C15 C14 -37.70(9)
C20 Fe1 C15 C14 119.16(9)
C19 Fe1 C15 C14 76.38(11)
C12 Fe1 C15 C14 -82.05(9)
C17 Fe1 C15 C14 -162.24(17)
C21 Fe1 C15 C14 161.85(9)
C16 Fe1 C15 C14 -120.19(13)
C18 Fe1 C15 C14 40.5(2)
C13 Fe1 C15 C16 82.49(9)
C14 Fe1 C15 C16 120.19(13)
C20 Fe1 C15 C16 -120.65(9)
C19 Fe1 C15 C16 -163.42(9)
C12 Fe1 C15 C16 38.14(9)
C17 Fe1 C15 C16 -42.0(2)
C21 Fe1 C15 C16 -77.95(11)
C18 Fe1 C15 C16 160.66(17)
C14 C15 C16 C12 -0.28(17)
Fe1 C15 C16 C12 -59.22(10)
C14 C15 C16 Fe1 58.94(11)
C11 C12 C16 C15 178.47(14)
C13 C12 C16 C15 0.61(16)
Fe1 C12 C16 C15 59.40(10)
C11 C12 C16 Fe1 119.07(15)
C13 C12 C16 Fe1 -58.79(10)
C13 Fe1 C16 C15 -80.95(10)
C14 Fe1 C16 C15 -36.86(9)
C20 Fe1 C16 C15 79.15(11)
C19 Fe1 C16 C15 44.5(2)
C12 Fe1 C16 C15 -118.81(13)
C17 Fe1 C16 C15 163.59(9)
C21 Fe1 C16 C15 121.32(10)
C18 Fe1 C16 C15 -161.93(16)
C13 Fe1 C16 C12 37.87(8)
C14 Fe1 C16 C12 81.95(9)
C20 Fe1 C16 C12 -162.04(9)
C19 Fe1 C16 C12 163.29(17)
C15 Fe1 C16 C12 118.81(13)
C17 Fe1 C16 C12 -77.59(10)
C21 Fe1 C16 C12 -119.86(9)
C18 Fe1 C16 C12 -43.1(2)
C13 Fe1 C17 C21 -163.83(9)
C14 Fe1 C17 C21 164.53(16)
C20 Fe1 C17 C21 37.76(10)
C19 Fe1 C17 C21 81.81(10)
C12 Fe1 C17 C21 -121.62(10)
C15 Fe1 C17 C21 -48.5(2)
C16 Fe1 C17 C21 -79.67(11)
C18 Fe1 C17 C21 119.42(14)
C13 Fe1 C17 C18 76.75(11)
C14 Fe1 C17 C18 45.1(2)
C20 Fe1 C17 C18 -81.65(11)
C19 Fe1 C17 C18 -37.61(10)
C12 Fe1 C17 C18 118.96(10)
C15 Fe1 C17 C18 -167.94(16)
C21 Fe1 C17 C18 -119.42(14)
C16 Fe1 C17 C18 160.91(9)
C21 C17 C18 C19 -0.47(18)
Fe1 C17 C18 C19 58.93(11)
C21 C17 C18 Fe1 -59.40(11)
C13 Fe1 C18 C17 -120.86(10)
C14 Fe1 C18 C17 -162.29(10)
C20 Fe1 C18 C17 81.53(11)
C19 Fe1 C18 C17 119.48(14)
C12 Fe1 C18 C17 -78.82(11)
C15 Fe1 C18 C17 167.82(16)
C21 Fe1 C18 C17 37.53(10)
C16 Fe1 C18 C17 -47.2(2)
C13 Fe1 C18 C19 119.66(10)
C14 Fe1 C18 C19 78.23(11)
C20 Fe1 C18 C19 -37.95(10)
C12 Fe1 C18 C19 161.70(9)
C15 Fe1 C18 C19 48.3(2)
C17 Fe1 C18 C19 -119.48(14)
C21 Fe1 C18 C19 -81.95(10)
C16 Fe1 C18 C19 -166.67(15)
C17 C18 C19 C20 0.41(18)
Fe1 C18 C19 C20 59.46(11)
C17 C18 C19 Fe1 -59.04(11)
C13 Fe1 C19 C18 -77.82(11)
C14 Fe1 C19 C18 -120.44(10)
C20 Fe1 C19 C18 118.96(14)
C12 Fe1 C19 C18 -44.2(2)
C15 Fe1 C19 C18 -161.53(10)
C17 Fe1 C19 C18 37.53(10)
C21 Fe1 C19 C18 81.24(11)
C16 Fe1 C19 C18 165.14(17)
C13 Fe1 C19 C20 163.22(9)
C14 Fe1 C19 C20 120.60(10)
C12 Fe1 C19 C20 -163.14(14)
C15 Fe1 C19 C20 79.51(11)
C17 Fe1 C19 C20 -81.43(11)
C21 Fe1 C19 C20 -37.72(10)
C16 Fe1 C19 C20 46.2(2)
C18 Fe1 C19 C20 -118.96(14)
C18 C19 C20 C21 -0.20(18)
Fe1 C19 C20 C21 59.47(11)
C18 C19 C20 Fe1 -59.67(11)
C13 Fe1 C20 C21 -160.72(15)
C14 Fe1 C20 C21 162.59(10)
C19 Fe1 C20 C21 -119.25(14)
C12 Fe1 C20 C21 41.8(2)
C15 Fe1 C20 C21 120.40(10)
C17 Fe1 C20 C21 -37.56(10)
C16 Fe1 C20 C21 77.87(11)
C18 Fe1 C20 C21 -81.40(11)
C13 Fe1 C20 C19 -41.5(2)
C14 Fe1 C20 C19 -78.16(12)
C12 Fe1 C20 C19 161.02(16)
C15 Fe1 C20 C19 -120.35(10)
C17 Fe1 C20 C19 81.69(11)
C21 Fe1 C20 C19 119.25(14)
C16 Fe1 C20 C19 -162.88(9)
C18 Fe1 C20 C19 37.85(10)
C18 C17 C21 C20 0.34(18)
Fe1 C17 C21 C20 -59.07(11)
C18 C17 C21 Fe1 59.41(11)
C19 C20 C21 C17 -0.09(18)
Fe1 C20 C21 C17 59.24(11)
C19 C20 C21 Fe1 -59.33(11)
C13 Fe1 C21 C17 40.8(2)
C14 Fe1 C21 C17 -164.28(16)
C20 Fe1 C21 C17 -119.30(14)
C19 Fe1 C21 C17 -81.53(11)
C12 Fe1 C21 C17 76.51(11)
C15 Fe1 C21 C17 161.27(10)
C16 Fe1 C21 C17 119.19(10)
C18 Fe1 C21 C17 -37.61(10)
C13 Fe1 C21 C20 160.09(16)
C14 Fe1 C21 C20 -45.0(2)
C19 Fe1 C21 C20 37.78(10)
C12 Fe1 C21 C20 -164.19(9)
C15 Fe1 C21 C20 -79.43(11)
C17 Fe1 C21 C20 119.30(14)
C16 Fe1 C21 C20 -121.51(10)
C18 Fe1 C21 C20 81.69(10)
C28 Fe2 C26 C27 -37.99(9)
C46 Fe2 C26 C27 126.21(9)
C50 Fe2 C26 C27 167.59(9)
C48 Fe2 C26 C27 47.87(18)
C47 Fe2 C26 C27 83.23(10)
C29 Fe2 C26 C27 -81.88(9)
C49 Fe2 C26 C27 -157.7(2)
C30 Fe2 C26 C27 -119.37(12)
C27 Fe2 C26 C31 -117.73(16)
C28 Fe2 C26 C31 -155.72(14)
C46 Fe2 C26 C31 8.48(14)
C50 Fe2 C26 C31 49.85(15)
C48 Fe2 C26 C31 -69.9(2)
C47 Fe2 C26 C31 -34.51(15)
C29 Fe2 C26 C31 160.39(14)
C49 Fe2 C26 C31 84.6(3)
C30 Fe2 C26 C31 122.89(16)
C27 Fe2 C26 C30 119.37(12)
C28 Fe2 C26 C30 81.39(9)
C46 Fe2 C26 C30 -114.42(9)
C50 Fe2 C26 C30 -73.04(10)
C48 Fe2 C26 C30 167.24(14)
C47 Fe2 C26 C30 -157.40(9)
C29 Fe2 C26 C30 37.49(8)
C49 Fe2 C26 C30 -38.3(3)
C31 C26 C27 C28 -179.01(14)
C30 C26 C27 C28 0.66(17)
Fe2 C26 C27 C28 59.61(11)
C31 C26 C27 Fe2 121.38(14)
C30 C26 C27 Fe2 -58.94(10)
C46 Fe2 C27 C28 166.88(10)
C50 Fe2 C27 C28 -160.4(2)
C48 Fe2 C27 C28 82.84(11)
C47 Fe2 C27 C28 125.86(10)
C29 Fe2 C27 C28 -37.55(9)
C49 Fe2 C27 C28 47.83(18)
C30 Fe2 C27 C28 -81.18(9)
C26 Fe2 C27 C28 -118.89(12)
C28 Fe2 C27 C26 118.89(12)
C46 Fe2 C27 C26 -74.23(11)
C50 Fe2 C27 C26 -41.5(3)
C48 Fe2 C27 C26 -158.27(9)
C47 Fe2 C27 C26 -115.25(9)
C29 Fe2 C27 C26 81.34(9)
C49 Fe2 C27 C26 166.72(13)
C30 Fe2 C27 C26 37.71(8)
C26 C27 C28 C29 -0.55(17)
Fe2 C27 C28 C29 59.37(11)
C26 C27 C28 Fe2 -59.92(10)
C27 Fe2 C28 C29 -119.48(13)
C46 Fe2 C28 C29 -163.2(2)
C50 Fe2 C28 C29 49.53(18)
C48 Fe2 C28 C29 125.57(10)
C47 Fe2 C28 C29 166.22(9)
C49 Fe2 C28 C29 82.86(11)
C30 Fe2 C28 C29 -37.43(9)
C26 Fe2 C28 C29 -81.49(9)
C46 Fe2 C28 C27 -43.8(3)
C50 Fe2 C28 C27 169.01(13)
C48 Fe2 C28 C27 -114.95(10)
C47 Fe2 C28 C27 -74.30(11)
C29 Fe2 C28 C27 119.48(13)
C49 Fe2 C28 C27 -157.66(9)
C30 Fe2 C28 C27 82.05(9)
C26 Fe2 C28 C27 37.98(9)
C27 C28 C29 C30 0.23(18)
Fe2 C28 C29 C30 59.34(10)
C27 C28 C29 Fe2 -59.12(11)
C27 Fe2 C29 C30 -81.86(9)
C28 Fe2 C29 C30 -119.56(12)
C46 Fe2 C29 C30 50.74(18)
C50 Fe2 C29 C30 83.77(10)
C48 Fe2 C29 C30 166.66(9)
C47 Fe2 C29 C30 -163.6(2)
C49 Fe2 C29 C30 126.15(10)
C26 Fe2 C29 C30 -37.80(8)
C27 Fe2 C29 C28 37.70(9)
C46 Fe2 C29 C28 170.30(13)
C50 Fe2 C29 C28 -156.67(9)
C48 Fe2 C29 C28 -73.78(11)
C47 Fe2 C29 C28 -44.0(3)
C49 Fe2 C29 C28 -114.29(10)
C30 Fe2 C29 C28 119.56(12)
C26 Fe2 C29 C28 81.76(9)
C28 C29 C30 C26 0.19(17)
Fe2 C29 C30 C26 59.19(10)
C28 C29 C30 Fe2 -59.01(11)
C27 C26 C30 C29 -0.52(16)
C31 C26 C30 C29 179.14(14)
Fe2 C26 C30 C29 -59.14(10)
C27 C26 C30 Fe2 58.62(10)
C31 C26 C30 Fe2 -121.72(15)
C27 Fe2 C30 C29 81.65(9)
C28 Fe2 C30 C29 37.59(9)
C46 Fe2 C30 C29 -156.52(9)
C50 Fe2 C30 C29 -113.83(10)
C48 Fe2 C30 C29 -40.9(3)
C47 Fe2 C30 C29 169.67(14)
C49 Fe2 C30 C29 -72.71(11)
C26 Fe2 C30 C29 119.37(12)
C27 Fe2 C30 C26 -37.72(8)
C28 Fe2 C30 C26 -81.78(9)
C46 Fe2 C30 C26 84.11(10)
C50 Fe2 C30 C26 126.80(9)
C48 Fe2 C30 C26 -160.3(2)
C47 Fe2 C30 C26 50.30(18)
C29 Fe2 C30 C26 -119.37(12)
C49 Fe2 C30 C26 167.92(9)
O2 C33 C34 C39 -56.67(19)
C32 C33 C34 C39 63.01(19)
C40 C33 C34 C39 -176.87(14)
O2 C33 C34 C35 127.43(12)
C32 C33 C34 C35 -112.89(13)
C40 C33 C34 C35 7.24(14)
C39 C34 C35 C36 -1.9(2)
C33 C34 C35 C36 174.37(12)
C39 C34 C35 C41 177.30(13)
C33 C34 C35 C41 -6.43(15)
C34 C35 C36 C37 2.6(2)
C41 C35 C36 C37 -176.45(14)
C35 C36 C37 C38 -1.2(2)
C36 C37 C38 C39 -0.9(2)
C35 C34 C39 C38 -0.2(2)
C33 C34 C39 C38 -175.70(14)
C37 C38 C39 C34 1.6(2)
O2 C33 C40 C45 50.41(19)
C32 C33 C40 C45 -72.95(19)
C34 C33 C40 C45 169.91(14)
O2 C33 C40 C41 -125.04(13)
C32 C33 C40 C41 111.60(14)
C34 C33 C40 C41 -5.54(14)
C45 C40 C41 C42 2.8(2)
C33 C40 C41 C42 178.61(13)
C45 C40 C41 C35 -173.72(13)
C33 C40 C41 C35 2.10(16)
C36 C35 C41 C42 5.8(3)
C34 C35 C41 C42 -173.33(15)
C36 C35 C41 C40 -178.18(15)
C34 C35 C41 C40 2.72(16)
C40 C41 C42 C43 -2.7(2)
C35 C41 C42 C43 172.99(15)
C41 C42 C43 C44 0.3(2)
C42 C43 C44 C45 2.1(3)
C41 C40 C45 C44 -0.4(2)
C33 C40 C45 C44 -175.46(14)
C43 C44 C45 C40 -2.0(2)
C27 Fe2 C46 C47 -73.35(12)
C28 Fe2 C46 C47 -38.6(3)
C50 Fe2 C46 C47 119.07(15)
C48 Fe2 C46 C47 37.72(10)
C29 Fe2 C46 C47 166.26(13)
C49 Fe2 C46 C47 81.58(11)
C30 Fe2 C46 C47 -158.31(9)
C26 Fe2 C46 C47 -114.97(10)
C27 Fe2 C46 C50 167.58(10)
C28 Fe2 C46 C50 -157.7(2)
C48 Fe2 C46 C50 -81.34(11)
C47 Fe2 C46 C50 -119.07(15)
C29 Fe2 C46 C50 47.19(19)
C49 Fe2 C46 C50 -37.49(11)
C30 Fe2 C46 C50 82.62(11)
C26 Fe2 C46 C50 125.96(10)
C50 C46 C47 C48 0.33(19)
Fe2 C46 C47 C48 -59.29(12)
C50 C46 C47 Fe2 59.62(11)
C27 Fe2 C47 C46 126.68(10)
C28 Fe2 C47 C46 168.24(10)
C50 Fe2 C47 C46 -37.80(10)
C48 Fe2 C47 C46 -119.23(15)
C29 Fe2 C47 C46 -157.2(2)
C49 Fe2 C47 C46 -81.62(11)
C30 Fe2 C47 C46 47.93(19)
C26 Fe2 C47 C46 83.51(11)
C27 Fe2 C47 C48 -114.09(11)
C28 Fe2 C47 C48 -72.53(12)
C46 Fe2 C47 C48 119.23(15)
C50 Fe2 C47 C48 81.43(11)
C29 Fe2 C47 C48 -38.0(3)
C49 Fe2 C47 C48 37.61(11)
C30 Fe2 C47 C48 167.16(13)
C26 Fe2 C47 C48 -157.26(10)
C46 C47 C48 C49 -0.14(19)
Fe2 C47 C48 C49 -59.37(12)
C46 C47 C48 Fe2 59.23(11)
C27 Fe2 C48 C49 -156.60(10)
C28 Fe2 C48 C49 -113.71(11)
C46 Fe2 C48 C49 81.71(11)
C50 Fe2 C48 C49 37.81(11)
C47 Fe2 C48 C49 119.37(15)
C29 Fe2 C48 C49 -72.68(13)
C30 Fe2 C48 C49 -40.9(3)
C26 Fe2 C48 C49 169.57(13)
C27 Fe2 C48 C47 84.03(11)
C28 Fe2 C48 C47 126.92(10)
C46 Fe2 C48 C47 -37.66(10)
C50 Fe2 C48 C47 -81.56(11)
C29 Fe2 C48 C47 167.95(10)
C49 Fe2 C48 C47 -119.37(15)
C30 Fe2 C48 C47 -160.3(2)
C26 Fe2 C48 C47 50.20(19)
C47 C48 C49 C50 -0.10(19)
Fe2 C48 C49 C50 -59.42(11)
C47 C48 C49 Fe2 59.32(12)
C27 Fe2 C49 C50 169.17(13)
C28 Fe2 C49 C50 -157.34(10)
C46 Fe2 C49 C50 37.53(10)
C48 Fe2 C49 C50 118.97(15)
C47 Fe2 C49 C50 81.33(11)
C29 Fe2 C49 C50 -114.78(10)
C30 Fe2 C49 C50 -74.35(12)
C26 Fe2 C49 C50 -44.3(3)
C27 Fe2 C49 C48 50.19(19)
C28 Fe2 C49 C48 83.69(12)
C46 Fe2 C49 C48 -81.44(11)
C50 Fe2 C49 C48 -118.97(15)
C47 Fe2 C49 C48 -37.64(11)
C29 Fe2 C49 C48 126.25(11)
C30 Fe2 C49 C48 166.68(10)
C26 Fe2 C49 C48 -163.2(2)
C47 C46 C50 C49 -0.39(19)
Fe2 C46 C50 C49 59.26(11)
C47 C46 C50 Fe2 -59.64(11)
C48 C49 C50 C46 0.30(19)
Fe2 C49 C50 C46 -59.11(11)
C48 C49 C50 Fe2 59.41(12)
C27 Fe2 C50 C46 -41.3(3)
C28 Fe2 C50 C46 167.47(13)
C48 Fe2 C50 C46 81.70(11)
C47 Fe2 C50 C46 37.76(10)
C29 Fe2 C50 C46 -158.05(10)
C49 Fe2 C50 C46 119.55(14)
C30 Fe2 C50 C46 -115.34(10)
C26 Fe2 C50 C46 -74.27(12)
C27 Fe2 C50 C49 -160.9(2)
C28 Fe2 C50 C49 47.92(19)
C46 Fe2 C50 C49 -119.55(14)
C48 Fe2 C50 C49 -37.85(10)
C47 Fe2 C50 C49 -81.79(11)
C29 Fe2 C50 C49 82.40(11)
C30 Fe2 C50 C49 125.11(10)
C26 Fe2 C50 C49 166.18(9)
